data_7246766
loop_
_publ_author_name
'Lin, Zhu'
'Zhai, De-Hua'
'Sun, Yong-Ming'
'Zheng, Hong-Xing'
'Li, Qiang'
'Wang, Yan-Lan'
'Wen, Jing-Hong'
'Zhao, Chang-Qiu'

_publ_section_title
;
 Tandem addition of nucleophilic and electrophilic reagents to vinyl
 phosphinates: the stereoselective formation of organophosphorus compounds
 with congested tertiary carbons
;
_journal_issue 21
_journal_name_full 'RSC Advances'
_journal_page_first 14060
_journal_page_last 14064
_journal_paper_doi 10.1039/D3RA02409A
_journal_volume 13
_journal_year 2023
_chemical_absolute_configuration multi-scan
_chemical_formula_moiety 'C27 H38 Cl O2 P'
_chemical_formula_sum 'C27 H38 Cl O2 P'
_chemical_formula_weight 460.99
_space_group_crystal_system monoclinic
_space_group_IT_number 4
_space_group_name_Hall 'P 2yb'
_space_group_name_H-M_alt 'P 1 21 1'
_atom_sites_solution_hydrogens geom
_audit_creation_date 2022-06-08
_audit_creation_method
;
Olex2 1.3
(compiled 2020.11.12 svn.r5f609507 for OlexSys, GUI svn.r6408)
;
_audit_update_record
;
2022-10-31 deposited with the CCDC.	2023-04-17 downloaded from the CCDC.
;
_cell_angle_alpha 90
_cell_angle_beta 99.214(2)
_cell_angle_gamma 90
_cell_formula_units_Z 2
_cell_length_a 12.7102(11)
_cell_length_b 5.9519(5)
_cell_length_c 18.9788(18)
_cell_measurement_reflns_used 1237
_cell_measurement_temperature 298.15
_cell_measurement_theta_max 23.552
_cell_measurement_theta_min 2.094
_cell_volume 1417.2(2)
_computing_cell_refinement 'SAINT v6.02A (Bruker, 2001)'
_computing_data_reduction 'SAINT v6.02A (Bruker, 2001)'
_computing_molecular_graphics 'Olex2 1.3 (Dolomanov et al., 2009)'
_computing_publication_material 'Olex2 1.3 (Dolomanov et al., 2009)'
_computing_structure_refinement 'XL  (Sheldrick, 2008)'
_diffrn_ambient_temperature 298.15
_diffrn_measured_fraction_theta_full 0.975
_diffrn_measured_fraction_theta_max 0.995
_diffrn_measurement_device_type 'CCD area detector'
_diffrn_measurement_method 'phi and omega scans'
_diffrn_radiation_monochromator graphite
_diffrn_radiation_type MoK\a
_diffrn_radiation_wavelength 0.71073
_diffrn_reflns_av_R_equivalents 0.1000
_diffrn_reflns_av_unetI/netI 0.1211
_diffrn_reflns_Laue_measured_fraction_full 0.975
_diffrn_reflns_Laue_measured_fraction_max 0.995
_diffrn_reflns_limit_h_max 8
_diffrn_reflns_limit_h_min -15
_diffrn_reflns_limit_k_max 7
_diffrn_reflns_limit_k_min -7
_diffrn_reflns_limit_l_max 22
_diffrn_reflns_limit_l_min -21
_diffrn_reflns_number 6843
_diffrn_reflns_point_group_measured_fraction_full 0.926
_diffrn_reflns_point_group_measured_fraction_max 0.945
_diffrn_reflns_theta_full 25.242
_diffrn_reflns_theta_max 25.020
_diffrn_reflns_theta_min 2.093
_exptl_absorpt_coefficient_mu 0.210
_exptl_absorpt_correction_type none
_exptl_crystal_density_diffrn 1.080
_exptl_crystal_description block
_exptl_crystal_F_000 496
_exptl_crystal_size_max 0.43
_exptl_crystal_size_mid 0.08
_exptl_crystal_size_min 0.04
_refine_diff_density_max 0.312
_refine_diff_density_min -0.506
_refine_diff_density_rms 0.079
_refine_ls_abs_structure_details
;
 Classical Flack method preferred over Parsons because s.u. lower.
;
_refine_ls_abs_structure_Flack 0.2(3)
_refine_ls_extinction_method none
_refine_ls_goodness_of_fit_ref 0.989
_refine_ls_hydrogen_treatment constr
_refine_ls_matrix_type full
_refine_ls_number_parameters 285
_refine_ls_number_reflns 4720
_refine_ls_number_restraints 1
_refine_ls_restrained_S_all 0.989
_refine_ls_R_factor_all 0.1743
_refine_ls_R_factor_gt 0.1149
_refine_ls_shift/su_max 0.000
_refine_ls_shift/su_mean 0.000
_refine_ls_structure_factor_coef Fsqd
_refine_ls_weighting_details 'w=1/[\s^2^(Fo^2^)+(0.1807P)^2^] where P=(Fo^2^+2Fc^2^)/3'
_refine_ls_weighting_scheme calc
_refine_ls_wR_factor_gt 0.2925
_refine_ls_wR_factor_ref 0.3311
_reflns_Friedel_coverage 0.718
_reflns_Friedel_fraction_full 0.865
_reflns_Friedel_fraction_max 0.884
_reflns_number_gt 2203
_reflns_number_total 4720
_reflns_threshold_expression 'I > 2\s(I)'
_cod_data_source_file d3ra02409a2.cif
_cod_data_source_block 220605d
_cod_database_code 7246766
_shelxl_version_number 2014/6
_shelx_space_group_comment
;
The symmetry employed for this shelxl refinement is uniquely defined
by the following loop, which should always be used as a source of
symmetry information in preference to the above space-group names.
They are only intended as comments.
;
_shelx_estimated_absorpt_t_max 0.992
_shelx_estimated_absorpt_t_min 0.980
_olex2_refinement_description
;
1. Fixed Uiso
 At 1.2 times of:
  All C(H) groups, All C(H,H) groups
 At 1.5 times of:
  All C(H,H,H) groups
2.a Ternary CH refined with riding coordinates:
 C3(H3), C6(H6), C7(H7), C10(H10), C14(H14), C32(H32)
2.b Secondary CH2 refined with riding coordinates:
 C9(H9A,H9B), C11(H11A,H11B), C19(H19A,H19B), C25(H25A,H25B)
2.c Aromatic/amide H refined with riding coordinates:
 C1(H1), C4(H4), C5(H5), C8(H8), C15(H15), C16(H16), C17(H17), C23(H23),
 C24(H24)
2.d Idealised Me refined as rotating group:
 C20(H20A,H20B,H20C), C21(H21A,H21B,H21C), C22(H22A,H22B,H22C), C26(H26A,H26B,
 H26C), C2(H2A,H2B,H2C)
;
_olex2_submission_special_instructions 'No special instructions were received'

loop_
_space_group_symop_operation_xyz
'x, y, z'
'-x, y+1/2, -z'

loop_
_atom_site_label
_atom_site_type_symbol
_atom_site_fract_x
_atom_site_fract_y
_atom_site_fract_z
_atom_site_U_iso_or_equiv
_atom_site_adp_type
_atom_site_occupancy
_atom_site_site_symmetry_order
_atom_site_calc_flag
_atom_site_refinement_flags_posn
_atom_site_refinement_flags_adp
_atom_site_refinement_flags_occupancy
_atom_site_disorder_assembly
_atom_site_disorder_group
P1 P -0.7241(2) -1.0508(6) -0.21095(15) 0.0742(9) Uani 1 1 d . . . . .
Cl1 Cl -0.8525(4) -0.8750(11) 0.1204(2) 0.1426(18) Uani 1 1 d . . . . .
O31 O -0.7093(6) -0.9979(13) -0.2910(4) 0.079(2) Uani 1 1 d . . . . .
C1 C -0.8852(9) -1.051(3) -0.0868(7) 0.093(3) Uani 1 1 d . . . . .
H1 H -0.9112 -1.1747 -0.1139 0.112 Uiso 1 1 calc R U . . .
O2 O -0.7442(6) -1.2954(14) -0.1973(4) 0.082(2) Uani 1 1 d . . . . .
C3 C -0.6805(9) -1.084(2) -0.4120(6) 0.081(3) Uani 1 1 d . . . . .
H3 H -0.6364 -0.9491 -0.4128 0.097 Uiso 1 1 calc R U . . .
C4 C -0.8149(10) -0.681(3) -0.0021(8) 0.099(4) Uani 1 1 d . . . . .
H4 H -0.7924 -0.5552 0.0254 0.119 Uiso 1 1 calc R U . . .
C5 C -0.8114(9) -0.682(2) -0.0768(7) 0.082(3) Uani 1 1 d . . . . .
H5 H -0.7861 -0.5562 -0.0978 0.099 Uiso 1 1 calc R U . . .
C6 C -0.8350(8) -0.869(2) -0.1983(6) 0.071(3) Uani 1 1 d . . . . .
H6 H -0.8176 -0.7159 -0.2114 0.085 Uiso 1 1 calc R U . . .
C7 C -1.0333(11) -0.783(4) -0.2529(9) 0.121(6) Uani 1 1 d . . . . .
H7 H -1.0443 -0.7515 -0.2039 0.145 Uiso 1 1 calc R U . . .
C8 C -0.8867(10) -1.049(3) -0.0120(7) 0.097(4) Uani 1 1 d . . . . .
H8 H -0.9119 -1.1739 0.0097 0.116 Uiso 1 1 calc R U . . .
C9 C -0.9383(9) -0.944(2) -0.2491(7) 0.088(4) Uani 1 1 d . . . . .
H9A H -0.9213 -0.9612 -0.2969 0.105 Uiso 1 1 calc R U . . .
H9B H -0.9597 -1.0897 -0.2337 0.105 Uiso 1 1 calc R U . . .
C10 C -0.7960(10) -1.015(3) -0.4430(7) 0.098(4) Uani 1 1 d . . . . .
H10 H -0.8172 -0.9038 -0.4098 0.117 Uiso 1 1 calc R U . . .
C11 C -0.6320(11) -1.265(3) -0.4558(8) 0.108(5) Uani 1 1 d . . . . .
H11A H -0.6720 -1.4037 -0.4549 0.129 Uiso 1 1 calc R U . . .
H11B H -0.6387 -1.2163 -0.5051 0.129 Uiso 1 1 calc R U . . .
C12 C -0.8454(8) -0.869(2) -0.1194(6) 0.077(3) Uani 1 1 d . . . . .
C13 C -0.6049(9) -0.9448(19) -0.1556(6) 0.070(3) Uani 1 1 d . . . . .
C14 C -0.4977(12) -1.380(4) -0.3490(8) 0.131(6) Uani 1 1 d . . . . .
H14 H -0.5355 -1.5220 -0.3460 0.157 Uiso 1 1 calc R U . . .
C15 C -0.5609(10) -0.735(2) -0.1699(7) 0.088(4) Uani 1 1 d . . . . .
H15 H -0.5957 -0.6448 -0.2064 0.106 Uiso 1 1 calc R U . . .
C16 C -0.5536(10) -1.071(3) -0.1001(6) 0.102(4) Uani 1 1 d . . . . .
H16 H -0.5817 -1.2097 -0.0902 0.122 Uiso 1 1 calc R U . . .
C17 C -0.4579(12) -0.994(3) -0.0575(7) 0.106(4) Uani 1 1 d . . . . .
H17 H -0.4251 -1.0788 -0.0190 0.127 Uiso 1 1 calc R U . . .
C18 C -0.8513(10) -0.865(3) 0.0284(7) 0.090(4) Uani 1 1 d . . . . .
C19 C -0.5460(10) -1.212(3) -0.3054(6) 0.102(4) Uani 1 1 d . . . . .
H19A H -0.5069 -1.0718 -0.3048 0.122 Uiso 1 1 calc R U . . .
H19B H -0.5392 -1.2657 -0.2567 0.122 Uiso 1 1 calc R U . . .
C20 C -0.8025(13) -0.893(4) -0.5158(7) 0.145(7) Uani 1 1 d . . . . .
H20A H -0.7418 -0.7960 -0.5148 0.217 Uiso 1 1 calc R U . . .
H20B H -0.8666 -0.8046 -0.5246 0.217 Uiso 1 1 calc R U . . .
H20C H -0.8032 -1.0017 -0.5532 0.217 Uiso 1 1 calc R U . . .
C21 C -0.8761(12) -1.207(5) -0.4457(11) 0.175(9) Uani 1 1 d . . . . .
H21A H -0.8722 -1.2993 -0.4867 0.263 Uiso 1 1 calc R U . . .
H21B H -0.9467 -1.1470 -0.4487 0.263 Uiso 1 1 calc R U . . .
H21C H -0.8597 -1.2965 -0.4032 0.263 Uiso 1 1 calc R U . . .
C22 C -0.3774(14) -1.423(4) -0.3196(9) 0.185(12) Uani 1 1 d . . . . .
H22A H -0.3362 -1.2945 -0.3292 0.278 Uiso 1 1 calc R U . . .
H22B H -0.3535 -1.5529 -0.3424 0.278 Uiso 1 1 calc R U . . .
H22C H -0.3686 -1.4477 -0.2690 0.278 Uiso 1 1 calc R U . . .
C23 C -0.4141(12) -0.790(3) -0.0742(8) 0.108(5) Uani 1 1 d . . . . .
H23 H -0.3502 -0.7405 -0.0481 0.129 Uiso 1 1 calc R U . . .
C24 C -0.4657(11) -0.662(3) -0.1295(8) 0.110(4) Uani 1 1 d . . . . .
H24 H -0.4366 -0.5253 -0.1402 0.132 Uiso 1 1 calc R U . . .
C25 C -0.5143(12) -1.311(4) -0.4270(7) 0.121(6) Uani 1 1 d . . . . .
H25A H -0.4884 -1.4288 -0.4549 0.146 Uiso 1 1 calc R U . . .
H25B H -0.4732 -1.1760 -0.4321 0.146 Uiso 1 1 calc R U . . .
C26 C -1.1369(12) -0.895(4) -0.2930(11) 0.172(9) Uani 1 1 d . . . . .
H26A H -1.1293 -0.9216 -0.3418 0.258 Uiso 1 1 calc R U . . .
H26B H -1.1966 -0.7978 -0.2913 0.258 Uiso 1 1 calc R U . . .
H26C H -1.1485 -1.0357 -0.2705 0.258 Uiso 1 1 calc R U . . .
C32 C -0.6636(8) -1.168(3) -0.3338(6) 0.081(3) Uani 1 1 d . . . . .
H32 H -0.7031 -1.3084 -0.3319 0.098 Uiso 1 1 calc R U . . .
C2 C -1.0166(17) -0.570(4) -0.2867(13) 0.193(11) Uani 1 1 d . . . . .
H2A H -0.9883 -0.4625 -0.2509 0.289 Uiso 1 1 calc R U . . .
H2B H -1.0832 -0.5162 -0.3121 0.289 Uiso 1 1 calc R U . . .
H2C H -0.9671 -0.5904 -0.3195 0.289 Uiso 1 1 calc R U . . .

loop_
_atom_site_aniso_label
_atom_site_aniso_U_11
_atom_site_aniso_U_22
_atom_site_aniso_U_33
_atom_site_aniso_U_23
_atom_site_aniso_U_13
_atom_site_aniso_U_12
P1 0.0488(15) 0.099(2) 0.0745(18) 0.0031(18) 0.0095(12) 0.0026(17)
Cl1 0.133(4) 0.209(5) 0.092(2) 0.019(3) 0.036(2) 0.023(4)
O31 0.065(5) 0.101(6) 0.071(4) 0.007(4) 0.014(3) 0.007(4)
C1 0.072(8) 0.109(9) 0.104(9) 0.000(9) 0.028(7) -0.006(9)
O2 0.061(5) 0.092(6) 0.094(5) 0.012(4) 0.010(4) -0.006(4)
C3 0.061(7) 0.100(9) 0.081(7) 0.000(7) 0.012(5) 0.000(7)
C4 0.064(8) 0.120(10) 0.113(11) -0.008(9) 0.016(7) -0.010(8)
C5 0.061(7) 0.097(8) 0.089(8) 0.004(7) 0.012(6) -0.005(7)
C6 0.047(6) 0.080(7) 0.087(7) -0.001(6) 0.011(5) 0.005(5)
C7 0.065(9) 0.162(16) 0.127(12) -0.020(11) -0.009(8) 0.047(10)
C8 0.072(8) 0.113(9) 0.111(10) 0.026(10) 0.033(7) 0.000(9)
C9 0.064(8) 0.093(9) 0.104(9) -0.008(7) 0.003(6) 0.012(6)
C10 0.062(7) 0.138(12) 0.091(9) -0.009(8) 0.004(6) 0.009(8)
C11 0.084(10) 0.136(13) 0.108(10) -0.015(9) 0.032(8) 0.003(8)
C12 0.051(6) 0.100(8) 0.081(7) -0.002(7) 0.013(5) 0.003(6)
C13 0.062(7) 0.077(7) 0.072(7) -0.003(5) 0.013(5) 0.010(5)
C14 0.101(11) 0.187(17) 0.106(10) 0.005(12) 0.022(9) 0.077(12)
C15 0.062(8) 0.096(9) 0.103(9) 0.022(7) 0.002(7) 0.005(6)
C16 0.073(8) 0.143(11) 0.083(8) 0.030(9) -0.006(6) -0.005(9)
C17 0.086(10) 0.122(13) 0.099(9) 0.018(8) -0.012(8) -0.004(9)
C18 0.067(8) 0.113(10) 0.094(9) 0.002(9) 0.020(7) 0.007(8)
C19 0.066(8) 0.164(13) 0.073(7) -0.003(8) 0.001(6) 0.038(8)
C20 0.108(13) 0.23(2) 0.094(10) -0.009(13) -0.004(9) 0.042(15)
C21 0.070(10) 0.26(3) 0.195(19) -0.054(19) 0.007(11) -0.049(14)
C22 0.116(14) 0.31(3) 0.133(13) 0.019(17) 0.026(11) 0.125(18)
C23 0.068(8) 0.126(12) 0.120(11) -0.012(9) -0.015(8) 0.002(8)
C24 0.070(9) 0.136(12) 0.118(11) 0.007(10) -0.005(8) -0.007(9)
C25 0.099(11) 0.177(16) 0.092(10) -0.006(9) 0.028(8) 0.039(11)
C26 0.057(9) 0.23(2) 0.21(2) 0.038(19) -0.030(11) 0.015(13)
C32 0.056(7) 0.118(9) 0.070(7) -0.010(7) 0.012(5) 0.008(7)
C2 0.144(18) 0.123(15) 0.27(3) 0.019(19) -0.081(18) 0.026(15)

loop_
_atom_type_symbol
_atom_type_description
_atom_type_scat_dispersion_real
_atom_type_scat_dispersion_imag
_atom_type_scat_source
C C 0.0033 0.0016 'International Tables Vol C Tables 4.2.6.8 and 6.1.1.4'
H H 0.0000 0.0000 'International Tables Vol C Tables 4.2.6.8 and 6.1.1.4'
Cl Cl 0.1484 0.1585 'International Tables Vol C Tables 4.2.6.8 and 6.1.1.4'
O O 0.0106 0.0060 'International Tables Vol C Tables 4.2.6.8 and 6.1.1.4'
P P 0.1023 0.0942 'International Tables Vol C Tables 4.2.6.8 and 6.1.1.4'

loop_
_geom_angle_atom_site_label_1
_geom_angle_atom_site_label_2
_geom_angle_atom_site_label_3
_geom_angle
_geom_angle_site_symmetry_1
_geom_angle_site_symmetry_3
_geom_angle_publ_flag
O31 P1 C6 102.8(4) . . ?
O31 P1 C13 105.6(5) . . ?
O2 P1 O31 113.8(4) . . ?
O2 P1 C6 113.2(5) . . ?
O2 P1 C13 112.7(5) . . ?
C13 P1 C6 108.0(5) . . ?
C32 O31 P1 120.5(7) . . ?
C8 C1 H1 119.8 . . ?
C12 C1 H1 119.8 . . ?
C12 C1 C8 120.4(14) . . ?
C10 C3 H3 106.6 . . ?
C10 C3 C11 114.6(10) . . ?
C10 C3 C32 115.3(9) . . ?
C11 C3 H3 106.6 . . ?
C11 C3 C32 106.6(11) . . ?
C32 C3 H3 106.6 . . ?
C5 C4 H4 120.4 . . ?
C18 C4 H4 120.4 . . ?
C18 C4 C5 119.2(14) . . ?
C4 C5 H5 119.3 . . ?
C12 C5 C4 121.5(12) . . ?
C12 C5 H5 119.3 . . ?
P1 C6 H6 107.9 . . ?
C9 C6 P1 109.9(8) . . ?
C9 C6 H6 107.9 . . ?
C12 C6 P1 108.7(7) . . ?
C12 C6 H6 107.9 . . ?
C12 C6 C9 114.2(8) . . ?
C9 C7 H7 107.8 . . ?
C9 C7 C26 110.5(16) . . ?
C26 C7 H7 107.8 . . ?
C2 C7 H7 107.8 . . ?
C2 C7 C9 113.3(16) . . ?
C2 C7 C26 109.3(16) . . ?
C1 C8 H8 119.8 . . ?
C18 C8 C1 120.4(14) . . ?
C18 C8 H8 119.8 . . ?
C6 C9 H9A 108.4 . . ?
C6 C9 H9B 108.4 . . ?
C7 C9 C6 115.4(11) . . ?
C7 C9 H9A 108.4 . . ?
C7 C9 H9B 108.4 . . ?
H9A C9 H9B 107.5 . . ?
C3 C10 H10 106.0 . . ?
C3 C10 C20 112.1(10) . . ?
C20 C10 H10 106.0 . . ?
C21 C10 C3 113.5(15) . . ?
C21 C10 H10 106.0 . . ?
C21 C10 C20 112.5(14) . . ?
C3 C11 H11A 109.1 . . ?
C3 C11 H11B 109.1 . . ?
H11A C11 H11B 107.9 . . ?
C25 C11 C3 112.3(11) . . ?
C25 C11 H11A 109.1 . . ?
C25 C11 H11B 109.1 . . ?
C1 C12 C5 117.6(11) . . ?
C1 C12 C6 122.3(12) . . ?
C5 C12 C6 120.0(11) . . ?
C15 C13 P1 121.1(9) . . ?
C16 C13 P1 120.3(10) . . ?
C16 C13 C15 118.5(12) . . ?
C19 C14 H14 107.3 . . ?
C19 C14 C22 112.2(14) . . ?
C19 C14 C25 110.7(13) . . ?
C22 C14 H14 107.3 . . ?
C25 C14 H14 107.3 . . ?
C25 C14 C22 111.6(13) . . ?
C13 C15 H15 119.8 . . ?
C24 C15 C13 120.4(12) . . ?
C24 C15 H15 119.8 . . ?
C13 C16 H16 119.4 . . ?
C13 C16 C17 121.2(15) . . ?
C17 C16 H16 119.4 . . ?
C16 C17 H17 120.4 . . ?
C23 C17 C16 119.2(14) . . ?
C23 C17 H17 120.4 . . ?
C4 C18 Cl1 120.8(12) . . ?
C4 C18 C8 120.8(12) . . ?
C8 C18 Cl1 118.3(12) . . ?
C14 C19 H19A 109.0 . . ?
C14 C19 H19B 109.0 . . ?
C14 C19 C32 112.8(12) . . ?
H19A C19 H19B 107.8 . . ?
C32 C19 H19A 109.0 . . ?
C32 C19 H19B 109.0 . . ?
C10 C20 H20A 109.5 . . ?
C10 C20 H20B 109.5 . . ?
C10 C20 H20C 109.5 . . ?
H20A C20 H20B 109.5 . . ?
H20A C20 H20C 109.5 . . ?
H20B C20 H20C 109.5 . . ?
C10 C21 H21A 109.5 . . ?
C10 C21 H21B 109.5 . . ?
C10 C21 H21C 109.5 . . ?
H21A C21 H21B 109.5 . . ?
H21A C21 H21C 109.5 . . ?
H21B C21 H21C 109.5 . . ?
C14 C22 H22A 109.5 . . ?
C14 C22 H22B 109.5 . . ?
C14 C22 H22C 109.5 . . ?
H22A C22 H22B 109.5 . . ?
H22A C22 H22C 109.5 . . ?
H22B C22 H22C 109.5 . . ?
C17 C23 H23 120.1 . . ?
C24 C23 C17 119.8(14) . . ?
C24 C23 H23 120.1 . . ?
C15 C24 H24 119.6 . . ?
C23 C24 C15 120.9(15) . . ?
C23 C24 H24 119.6 . . ?
C11 C25 H25A 109.2 . . ?
C11 C25 H25B 109.2 . . ?
C14 C25 C11 111.8(12) . . ?
C14 C25 H25A 109.2 . . ?
C14 C25 H25B 109.2 . . ?
H25A C25 H25B 107.9 . . ?
C7 C26 H26A 109.5 . . ?
C7 C26 H26B 109.5 . . ?
C7 C26 H26C 109.5 . . ?
H26A C26 H26B 109.5 . . ?
H26A C26 H26C 109.5 . . ?
H26B C26 H26C 109.5 . . ?
O31 C32 C3 107.6(10) . . ?
O31 C32 C19 111.9(9) . . ?
O31 C32 H32 108.5 . . ?
C3 C32 H32 108.5 . . ?
C19 C32 C3 111.8(9) . . ?
C19 C32 H32 108.5 . . ?
C7 C2 H2A 109.5 . . ?
C7 C2 H2B 109.5 . . ?
C7 C2 H2C 109.5 . . ?
H2A C2 H2B 109.5 . . ?
H2A C2 H2C 109.5 . . ?
H2B C2 H2C 109.5 . . ?

loop_
_geom_bond_atom_site_label_1
_geom_bond_atom_site_label_2
_geom_bond_distance
_geom_bond_site_symmetry_2
_geom_bond_publ_flag
P1 O31 1.592(7) . ?
P1 O2 1.508(8) . ?
P1 C6 1.823(11) . ?
P1 C13 1.812(12) . ?
Cl1 C18 1.750(13) . ?
O31 C32 1.473(14) . ?
C1 H1 0.9300 . ?
C1 C8 1.424(18) . ?
C1 C12 1.382(19) . ?
C3 H3 0.9800 . ?
C3 C10 1.548(17) . ?
C3 C11 1.548(18) . ?
C3 C32 1.548(15) . ?
C4 H4 0.9300 . ?
C4 C5 1.427(18) . ?
C4 C18 1.354(19) . ?
C5 H5 0.9300 . ?
C5 C12 1.401(18) . ?
C6 H6 0.9800 . ?
C6 C9 1.565(16) . ?
C6 C12 1.523(15) . ?
C7 H7 0.9800 . ?
C7 C9 1.533(18) . ?
C7 C26 1.56(2) . ?
C7 C2 1.45(3) . ?
C8 H8 0.9300 . ?
C8 C18 1.37(2) . ?
C9 H9A 0.9700 . ?
C9 H9B 0.9700 . ?
C10 H10 0.9800 . ?
C10 C20 1.55(2) . ?
C10 C21 1.53(3) . ?
C11 H11A 0.9700 . ?
C11 H11B 0.9700 . ?
C11 C25 1.532(17) . ?
C13 C15 1.412(16) . ?
C13 C16 1.371(17) . ?
C14 H14 0.9800 . ?
C14 C19 1.49(2) . ?
C14 C22 1.56(2) . ?
C14 C25 1.518(19) . ?
C15 H15 0.9300 . ?
C15 C24 1.394(17) . ?
C16 H16 0.9300 . ?
C16 C17 1.424(19) . ?
C17 H17 0.9300 . ?
C17 C23 1.39(2) . ?
C19 H19A 0.9700 . ?
C19 H19B 0.9700 . ?
C19 C32 1.528(15) . ?
C20 H20A 0.9600 . ?
C20 H20B 0.9600 . ?
C20 H20C 0.9600 . ?
C21 H21A 0.9600 . ?
C21 H21B 0.9600 . ?
C21 H21C 0.9600 . ?
C22 H22A 0.9600 . ?
C22 H22B 0.9600 . ?
C22 H22C 0.9600 . ?
C23 H23 0.9300 . ?
C23 C24 1.38(2) . ?
C24 H24 0.9300 . ?
C25 H25A 0.9700 . ?
C25 H25B 0.9700 . ?
C26 H26A 0.9600 . ?
C26 H26B 0.9600 . ?
C26 H26C 0.9600 . ?
C32 H32 0.9800 . ?
C2 H2A 0.9600 . ?
C2 H2B 0.9600 . ?
C2 H2C 0.9600 . ?

loop_
_geom_torsion_atom_site_label_1
_geom_torsion_atom_site_label_2
_geom_torsion_atom_site_label_3
_geom_torsion_atom_site_label_4
_geom_torsion
_geom_torsion_site_symmetry_1
_geom_torsion_site_symmetry_2
_geom_torsion_site_symmetry_3
_geom_torsion_site_symmetry_4
_geom_torsion_publ_flag
P1 O31 C32 C3 169.0(7) . . . . ?
P1 O31 C32 C19 -67.8(12) . . . . ?
P1 C6 C9 C7 -170.5(11) . . . . ?
P1 C6 C12 C1 -73.3(11) . . . . ?
P1 C6 C12 C5 105.0(11) . . . . ?
P1 C13 C15 C24 -176.0(10) . . . . ?
P1 C13 C16 C17 177.9(10) . . . . ?
O31 P1 C6 C9 64.6(8) . . . . ?
O31 P1 C6 C12 -169.6(8) . . . . ?
O31 P1 C13 C15 42.6(10) . . . . ?
O31 P1 C13 C16 -135.3(10) . . . . ?
C1 C8 C18 Cl1 -178.7(9) . . . . ?
C1 C8 C18 C4 0(2) . . . . ?
O2 P1 O31 C32 -30.3(9) . . . . ?
O2 P1 C6 C9 -58.6(9) . . . . ?
O2 P1 C6 C12 67.1(9) . . . . ?
O2 P1 C13 C15 167.4(8) . . . . ?
O2 P1 C13 C16 -10.5(11) . . . . ?
C3 C11 C25 C14 56.8(19) . . . . ?
C4 C5 C12 C1 1.7(17) . . . . ?
C4 C5 C12 C6 -176.7(10) . . . . ?
C5 C4 C18 Cl1 177.7(9) . . . . ?
C5 C4 C18 C8 -1.4(19) . . . . ?
C6 P1 O31 C32 -153.1(8) . . . . ?
C6 P1 C13 C15 -66.8(10) . . . . ?
C6 P1 C13 C16 115.3(10) . . . . ?
C8 C1 C12 C5 -2.7(17) . . . . ?
C8 C1 C12 C6 175.6(10) . . . . ?
C9 C6 C12 C1 49.9(15) . . . . ?
C9 C6 C12 C5 -131.8(11) . . . . ?
C10 C3 C11 C25 174.4(13) . . . . ?
C10 C3 C32 O31 -51.6(14) . . . . ?
C10 C3 C32 C19 -174.8(13) . . . . ?
C11 C3 C10 C20 -66.3(18) . . . . ?
C11 C3 C10 C21 62.5(15) . . . . ?
C11 C3 C32 O31 -179.9(9) . . . . ?
C11 C3 C32 C19 56.8(14) . . . . ?
C12 C1 C8 C18 1.8(18) . . . . ?
C12 C6 C9 C7 66.9(15) . . . . ?
C13 P1 O31 C32 93.8(8) . . . . ?
C13 P1 C6 C9 175.9(8) . . . . ?
C13 P1 C6 C12 -58.3(9) . . . . ?
C13 C15 C24 C23 -2(2) . . . . ?
C13 C16 C17 C23 -2(2) . . . . ?
C14 C19 C32 O31 -178.7(12) . . . . ?
C14 C19 C32 C3 -58.0(17) . . . . ?
C15 C13 C16 C17 0.0(19) . . . . ?
C16 C13 C15 C24 1.9(18) . . . . ?
C16 C17 C23 C24 3(2) . . . . ?
C17 C23 C24 C15 -1(2) . . . . ?
C18 C4 C5 C12 0.3(18) . . . . ?
C19 C14 C25 C11 -53(2) . . . . ?
C22 C14 C19 C32 179.8(16) . . . . ?
C22 C14 C25 C11 -179.3(17) . . . . ?
C25 C14 C19 C32 54.3(19) . . . . ?
C26 C7 C9 C6 -169.0(13) . . . . ?
C32 C3 C10 C20 169.4(14) . . . . ?
C32 C3 C10 C21 -61.8(16) . . . . ?
C32 C3 C11 C25 -56.8(14) . . . . ?
C2 C7 C9 C6 68.0(18) . . . . ?
